data_7000925
loop_
_publ_author_name
'Huang, Gin-Chen'
'Liu, Isiah Po-Chun'
'Kuo, Jau-Huei'
'Huang, Yi-Lin'
'Yeh, Chen-Yu'
'Lee, Gene-Hsiang'
'Peng, Shie-Ming'

_publ_section_title
;
 Further investigations of linear trirhodium complexes: experimental
 and theoretical studies of [Rh3(dpa)4Cl2] and [Rh3(dpa)4Cl2](BF4) [dpa
 = bis(2-pyridyl)amido anion]
;
_journal_coden_ASTM DTARAF
_journal_issue 14
_journal_name_full 'Dalton Transactions'
_journal_page_first 2623
_journal_page_last 2629
_journal_paper_doi 10.1039/b820060b
_journal_year 2009
_chemical_formula_sum 'C42 H36 B Cl6 F4 N12 Rh3'
_chemical_formula_weight 1317.07
_space_group_IT_number 14
_symmetry_cell_setting monoclinic
_symmetry_space_group_name_Hall '-P 2yn'
_symmetry_space_group_name_H-M 'P 1 21/n 1'
_atom_sites_solution_hydrogens geom
_atom_sites_solution_primary direct
_atom_sites_solution_secondary difmap
_audit_creation_method SHELXL-97
_cell_angle_alpha 90.00
_cell_angle_beta 93.6192(5)
_cell_angle_gamma 90.00
_cell_formula_units_Z 4
_cell_length_a 11.3420(1)
_cell_length_b 20.8203(2)
_cell_length_c 20.3194(2)
_cell_measurement_reflns_used all
_cell_measurement_temperature 150(1)
_cell_measurement_theta_max 27.50
_cell_measurement_theta_min 1.40
_cell_volume 4788.73(8)
_computing_cell_refinement DENZO-SMN
_computing_data_collection 'NONIUS COLLECT'
_computing_data_reduction DENZO-SMN
_computing_molecular_graphics SHELXTL
_computing_publication_material SHELXTL
_computing_structure_refinement 'SHELXL-97 (Sheldrick, 1997)'
_computing_structure_solution 'SHELXS-97 (Sheldrick, 1990)'
_diffrn_ambient_temperature 150(2)
_diffrn_measured_fraction_theta_full 1.000
_diffrn_measured_fraction_theta_max 1.000
_diffrn_measurement_device_type 'NONIUS KappaCCD'
_diffrn_measurement_method '\w scans'
_diffrn_radiation_monochromator graphite
_diffrn_radiation_source 'fine-focus sealed tube'
_diffrn_radiation_type MoK\a
_diffrn_radiation_wavelength 0.71073
_diffrn_reflns_av_R_equivalents 0.0529
_diffrn_reflns_av_sigmaI/netI 0.0477
_diffrn_reflns_limit_h_max 14
_diffrn_reflns_limit_h_min -14
_diffrn_reflns_limit_k_max 27
_diffrn_reflns_limit_k_min -21
_diffrn_reflns_limit_l_max 26
_diffrn_reflns_limit_l_min -26
_diffrn_reflns_number 36859
_diffrn_reflns_theta_full 27.50
_diffrn_reflns_theta_max 27.50
_diffrn_reflns_theta_min 1.40
_diffrn_standards_decay_% 0
_exptl_absorpt_coefficient_mu 1.419
_exptl_absorpt_correction_T_max 0.978
_exptl_absorpt_correction_T_min 0.774
_exptl_absorpt_correction_type multi-scan
_exptl_crystal_colour 'drak green'
_exptl_crystal_density_diffrn 1.827
_exptl_crystal_density_meas ?
_exptl_crystal_density_method 'not measured'
_exptl_crystal_description plate
_exptl_crystal_F_000 2600
_exptl_crystal_size_max 0.40
_exptl_crystal_size_mid 0.20
_exptl_crystal_size_min 0.02
_refine_diff_density_max 1.291
_refine_diff_density_min -1.428
_refine_diff_density_rms 0.348
_refine_ls_extinction_coef 0.0039(2)
_refine_ls_extinction_expression Fc^*^=kFc[1+0.001xFc^2^\l^3^/sin(2\q)]^-1/4^
_refine_ls_extinction_method SHELXL
_refine_ls_goodness_of_fit_ref 1.110
_refine_ls_hydrogen_treatment mixed
_refine_ls_matrix_type full
_refine_ls_number_parameters 614
_refine_ls_number_reflns 10993
_refine_ls_number_restraints 0
_refine_ls_restrained_S_all 1.110
_refine_ls_R_factor_all 0.0804
_refine_ls_R_factor_gt 0.0501
_refine_ls_shift/su_max 0.001
_refine_ls_shift/su_mean 0.000
_refine_ls_structure_factor_coef Fsqd
_refine_ls_weighting_details 'calc w=1/[\s^2^(Fo^2^)+(0.0767P)^2^+8.3592P] where P=(Fo^2^+2Fc^2^)/3'
_refine_ls_weighting_scheme calc
_refine_ls_wR_factor_gt 0.1254
_refine_ls_wR_factor_ref 0.1484
_reflns_number_gt 8147
_reflns_number_total 10993
_reflns_threshold_expression >2sigma(I)
_cod_data_source_file B820060B.txt
_cod_data_source_block ic8919
_cod_depositor_comments
;
The following automatic conversions were performed:
'_symmetry_cell_setting' value 'Monoclinic' changed to 'monoclinic'
according to '/home/saulius/struct/CIF-dictionaries/cif_core.dic'
dictionary named 'cif_core.dic' version 2.4.1 from 2010-06-29.

Automatic conversion script
Id: cif_fix_enum 1527 2010-12-29 10:47:43Z saulius 

The following automatic conversions were performed:

'_exptl_crystal_density_meas' value 'not_measured' was changed to '?'
- the value is perceived as not measured.

Automatic conversion script
Id: cif_fix_values 3008 2015-01-20 13:52:24Z robertas 
;
_cod_original_sg_symbol_H-M P2(1)/n
_cod_database_code 7000925

loop_
_symmetry_equiv_pos_as_xyz
'x, y, z'
'-x+1/2, y+1/2, -z+1/2'
'-x, -y, -z'
'x-1/2, -y-1/2, z-1/2'

loop_
_atom_site_label
_atom_site_type_symbol
_atom_site_fract_x
_atom_site_fract_y
_atom_site_fract_z
_atom_site_U_iso_or_equiv
_atom_site_adp_type
_atom_site_occupancy
_atom_site_symmetry_multiplicity
_atom_site_calc_flag
_atom_site_refinement_flags
_atom_site_disorder_assembly
_atom_site_disorder_group
Rh1 Rh 0.21777(3) 0.301494(18) 0.373436(17) 0.02509(12) Uani 1 1 d . . .
Rh2 Rh 0.18710(3) 0.248651(18) 0.271080(18) 0.02651(12) Uani 1 1 d . . .
Rh3 Rh 0.16309(3) 0.218091(18) 0.158871(17) 0.02382(12) Uani 1 1 d . . .
Cl1 Cl 0.23642(12) 0.34566(6) 0.48331(6) 0.0354(3) Uani 1 1 d . . .
Cl2 Cl 0.13591(11) 0.17475(7) 0.04893(6) 0.0348(3) Uani 1 1 d . . .
N1 N 0.1375(4) 0.38169(19) 0.33340(19) 0.0277(9) Uani 1 1 d . . .
N2 N 0.0590(4) 0.3153(2) 0.24984(19) 0.0291(9) Uani 1 1 d . . .
N3 N -0.0062(3) 0.25316(19) 0.15950(19) 0.0252(9) Uani 1 1 d . . .
N4 N 0.3031(4) 0.21285(19) 0.39973(19) 0.0284(9) Uani 1 1 d . . .
N5 N 0.3195(4) 0.1876(2) 0.28900(19) 0.0292(9) Uani 1 1 d . . .
N6 N 0.3371(3) 0.18527(19) 0.17520(19) 0.0260(9) Uani 1 1 d . . .
N7 N 0.3776(4) 0.33302(19) 0.3466(2) 0.0278(9) Uani 1 1 d . . .
N8 N 0.3037(4) 0.31558(18) 0.23823(19) 0.0258(8) Uani 1 1 d . . .
N9 N 0.2218(4) 0.30562(19) 0.13043(19) 0.0280(9) Uani 1 1 d . . .
N10 N 0.0462(4) 0.2624(2) 0.38542(19) 0.0290(9) Uani 1 1 d . . .
N11 N 0.0688(4) 0.1888(2) 0.3013(2) 0.0303(9) Uani 1 1 d . . .
N12 N 0.0984(4) 0.13390(19) 0.2041(2) 0.0272(9) Uani 1 1 d . . .
C1 C 0.1588(5) 0.4413(3) 0.3580(3) 0.0352(12) Uani 1 1 d . . .
H1A H 0.2116 0.4456 0.3960 0.042 Uiso 1 1 calc R . .
C2 C 0.1081(5) 0.4953(3) 0.3309(3) 0.0430(14) Uani 1 1 d . . .
H2A H 0.1229 0.5362 0.3503 0.052 Uiso 1 1 calc R . .
C3 C 0.0348(6) 0.4890(3) 0.2746(3) 0.0466(15) Uani 1 1 d . . .
H3A H -0.0017 0.5260 0.2549 0.056 Uiso 1 1 calc R . .
C4 C 0.0141(5) 0.4295(3) 0.2467(3) 0.0412(13) Uani 1 1 d . . .
H4A H -0.0364 0.4254 0.2078 0.049 Uiso 1 1 calc R . .
C5 C 0.0674(5) 0.3754(2) 0.2759(2) 0.0299(11) Uani 1 1 d . . .
C6 C -0.0334(4) 0.2970(2) 0.2061(2) 0.0297(11) Uani 1 1 d . . .
C7 C -0.1487(5) 0.3172(3) 0.2115(3) 0.0458(15) Uani 1 1 d . . .
H7A H -0.1658 0.3486 0.2434 0.055 Uiso 1 1 calc R . .
C8 C -0.2380(5) 0.2922(3) 0.1708(3) 0.0524(17) Uani 1 1 d . . .
H8A H -0.3172 0.3060 0.1743 0.063 Uiso 1 1 calc R . .
C9 C -0.2113(5) 0.2469(3) 0.1248(3) 0.0393(13) Uani 1 1 d . . .
H9A H -0.2719 0.2287 0.0962 0.047 Uiso 1 1 calc R . .
C10 C -0.0961(4) 0.2285(3) 0.1208(2) 0.0297(11) Uani 1 1 d . . .
H10A H -0.0786 0.1969 0.0891 0.036 Uiso 1 1 calc R . .
C11 C 0.3195(5) 0.1973(3) 0.4640(3) 0.0368(12) Uani 1 1 d . . .
H11A H 0.2883 0.2252 0.4956 0.044 Uiso 1 1 calc R . .
C12 C 0.3790(5) 0.1429(3) 0.4864(3) 0.0431(14) Uani 1 1 d . . .
H12A H 0.3909 0.1346 0.5323 0.052 Uiso 1 1 calc R . .
C13 C 0.4207(5) 0.1009(3) 0.4410(3) 0.0412(13) Uani 1 1 d . . .
H13A H 0.4607 0.0627 0.4549 0.049 Uiso 1 1 calc R . .
C14 C 0.4035(5) 0.1154(3) 0.3749(3) 0.0373(12) Uani 1 1 d . . .
H14A H 0.4318 0.0868 0.3430 0.045 Uiso 1 1 calc R . .
C15 C 0.3447(4) 0.1718(2) 0.3541(2) 0.0288(10) Uani 1 1 d . . .
C16 C 0.3898(4) 0.1756(2) 0.2377(2) 0.0272(10) Uani 1 1 d . . .
C17 C 0.5097(5) 0.1593(2) 0.2449(3) 0.0324(11) Uani 1 1 d . . .
H17A H 0.5465 0.1542 0.2879 0.039 Uiso 1 1 calc R . .
C18 C 0.5747(5) 0.1506(3) 0.1914(3) 0.0364(12) Uani 1 1 d . . .
H18A H 0.6555 0.1384 0.1967 0.044 Uiso 1 1 calc R . .
C19 C 0.5199(5) 0.1601(3) 0.1283(3) 0.0358(12) Uani 1 1 d . . .
H19A H 0.5628 0.1542 0.0901 0.043 Uiso 1 1 calc R . .
C20 C 0.4045(4) 0.1778(2) 0.1227(2) 0.0304(11) Uani 1 1 d . . .
H20A H 0.3689 0.1854 0.0798 0.036 Uiso 1 1 calc R . .
C21 C 0.4690(4) 0.3459(2) 0.3908(3) 0.0325(11) Uani 1 1 d . . .
H21A H 0.4569 0.3414 0.4365 0.039 Uiso 1 1 calc R . .
C22 C 0.5774(5) 0.3649(3) 0.3728(3) 0.0370(12) Uani 1 1 d . . .
H22A H 0.6394 0.3736 0.4052 0.044 Uiso 1 1 calc R . .
C23 C 0.5952(5) 0.3711(3) 0.3062(3) 0.0371(12) Uani 1 1 d . . .
H23A H 0.6692 0.3854 0.2924 0.045 Uiso 1 1 calc R . .
C24 C 0.5047(4) 0.3565(2) 0.2603(3) 0.0318(11) Uani 1 1 d . . .
H24A H 0.5166 0.3600 0.2146 0.038 Uiso 1 1 calc R . .
C25 C 0.3955(4) 0.3368(2) 0.2808(2) 0.0280(10) Uani 1 1 d . . .
C26 C 0.2802(4) 0.3428(2) 0.1773(2) 0.0281(10) Uani 1 1 d . . .
C27 C 0.3036(5) 0.4080(3) 0.1629(3) 0.0388(13) Uani 1 1 d . . .
H27A H 0.3421 0.4348 0.1955 0.047 Uiso 1 1 calc R . .
C28 C 0.2706(5) 0.4321(3) 0.1021(3) 0.0464(15) Uani 1 1 d . . .
H28A H 0.2867 0.4758 0.0925 0.056 Uiso 1 1 calc R . .
C29 C 0.2137(6) 0.3937(3) 0.0543(3) 0.0488(15) Uani 1 1 d . . .
H29A H 0.1929 0.4100 0.0115 0.059 Uiso 1 1 calc R . .
C30 C 0.1881(5) 0.3310(3) 0.0706(2) 0.0363(12) Uani 1 1 d . . .
H30A H 0.1457 0.3048 0.0389 0.044 Uiso 1 1 calc R . .
C31 C -0.0244(5) 0.2931(3) 0.4267(2) 0.0345(12) Uani 1 1 d . . .
H31A H 0.0079 0.3279 0.4521 0.041 Uiso 1 1 calc R . .
C32 C -0.1401(5) 0.2767(3) 0.4336(3) 0.0408(13) Uani 1 1 d . . .
H32A H -0.1864 0.2998 0.4630 0.049 Uiso 1 1 calc R . .
C33 C -0.1885(5) 0.2259(3) 0.3971(3) 0.0401(13) Uani 1 1 d . . .
H33A H -0.2677 0.2129 0.4020 0.048 Uiso 1 1 calc R . .
C34 C -0.1206(5) 0.1948(3) 0.3538(3) 0.0359(12) Uani 1 1 d . . .
H34A H -0.1534 0.1605 0.3278 0.043 Uiso 1 1 calc R . .
C35 C -0.0035(5) 0.2132(2) 0.3476(2) 0.0291(11) Uani 1 1 d . . .
C36 C 0.0511(4) 0.1336(2) 0.2647(2) 0.0277(10) Uani 1 1 d . . .
C37 C -0.0040(5) 0.0785(2) 0.2880(3) 0.0353(12) Uani 1 1 d . . .
H37A H -0.0363 0.0789 0.3301 0.042 Uiso 1 1 calc R . .
C38 C -0.0111(5) 0.0238(3) 0.2496(3) 0.0374(12) Uani 1 1 d . . .
H38A H -0.0523 -0.0129 0.2636 0.045 Uiso 1 1 calc R . .
C39 C 0.0425(5) 0.0234(3) 0.1906(3) 0.0384(13) Uani 1 1 d . . .
H39A H 0.0431 -0.0148 0.1649 0.046 Uiso 1 1 calc R . .
C40 C 0.0947(5) 0.0779(3) 0.1692(2) 0.0334(11) Uani 1 1 d . . .
H40A H 0.1300 0.0768 0.1280 0.040 Uiso 1 1 calc R . .
B1 B 0.7210(7) 0.0122(4) 0.3653(4) 0.0500(18) Uani 1 1 d . . .
F1 F 0.6922(4) 0.0621(2) 0.3237(3) 0.0877(15) Uani 1 1 d . . .
F2 F 0.7687(4) -0.0373(2) 0.3295(3) 0.0800(13) Uani 1 1 d . . .
F3 F 0.6234(4) -0.0099(3) 0.3938(3) 0.0924(16) Uani 1 1 d . . .
F4 F 0.8074(4) 0.0328(2) 0.4107(2) 0.0867(15) Uani 1 1 d . . .
C41 C 0.5453(12) 0.4073(4) 0.0320(5) 0.121(5) Uani 1 1 d . . .
H41A H 0.4726 0.4331 0.0352 0.145 Uiso 1 1 calc R . .
H41B H 0.6066 0.4258 0.0633 0.145 Uiso 1 1 calc R . .
Cl3 Cl 0.51601(15) 0.32778(9) 0.05721(9) 0.0580(4) Uani 1 1 d . . .
Cl4 Cl 0.5905(2) 0.41453(10) -0.04438(10) 0.0755(6) Uani 1 1 d . . .
C42 C 0.3592(8) -0.0087(4) -0.0611(4) 0.080(2) Uani 1 1 d . . .
H42A H 0.4404 -0.0023 -0.0751 0.096 Uiso 1 1 calc R . .
H42B H 0.3576 -0.0501 -0.0372 0.096 Uiso 1 1 calc R . .
Cl5 Cl 0.3267(3) 0.05183(11) -0.00825(11) 0.0950(8) Uani 1 1 d . . .
Cl6 Cl 0.2642(3) -0.01302(16) -0.12966(16) 0.1352(14) Uani 1 1 d . . .

loop_
_atom_site_aniso_label
_atom_site_aniso_U_11
_atom_site_aniso_U_22
_atom_site_aniso_U_33
_atom_site_aniso_U_23
_atom_site_aniso_U_13
_atom_site_aniso_U_12
Rh1 0.0323(2) 0.0227(2) 0.0200(2) -0.00282(14) -0.00057(15) 0.00151(15)
Rh2 0.0361(2) 0.0223(2) 0.0207(2) -0.00288(14) -0.00121(16) 0.00196(15)
Rh3 0.0269(2) 0.0247(2) 0.01969(19) -0.00131(14) 0.00016(14) -0.00056(15)
Cl1 0.0465(7) 0.0356(7) 0.0239(6) -0.0063(5) -0.0006(5) 0.0023(6)
Cl2 0.0353(7) 0.0448(8) 0.0242(6) -0.0062(5) 0.0014(5) -0.0034(6)
N1 0.037(2) 0.020(2) 0.027(2) -0.0011(16) 0.0025(17) 0.0034(17)
N2 0.035(2) 0.028(2) 0.024(2) -0.0001(17) -0.0012(17) 0.0058(18)
N3 0.028(2) 0.027(2) 0.021(2) 0.0010(16) 0.0003(16) 0.0005(16)
N4 0.036(2) 0.026(2) 0.023(2) -0.0009(16) -0.0035(17) 0.0006(17)
N5 0.037(2) 0.027(2) 0.023(2) -0.0022(17) -0.0011(17) 0.0045(18)
N6 0.029(2) 0.024(2) 0.024(2) -0.0028(16) 0.0004(16) -0.0005(17)
N7 0.031(2) 0.024(2) 0.028(2) -0.0025(17) 0.0000(17) -0.0003(17)
N8 0.033(2) 0.0186(19) 0.026(2) -0.0021(16) -0.0016(16) -0.0013(16)
N9 0.033(2) 0.025(2) 0.026(2) 0.0064(17) 0.0005(17) -0.0013(18)
N10 0.036(2) 0.028(2) 0.023(2) 0.0003(17) -0.0001(17) 0.0027(18)
N11 0.042(2) 0.024(2) 0.025(2) -0.0008(17) 0.0025(18) -0.0028(18)
N12 0.030(2) 0.022(2) 0.029(2) -0.0020(16) -0.0012(17) 0.0000(17)
C1 0.042(3) 0.031(3) 0.034(3) -0.007(2) 0.004(2) 0.001(2)
C2 0.058(4) 0.021(3) 0.050(4) -0.003(2) 0.009(3) 0.001(3)
C3 0.071(4) 0.029(3) 0.039(3) 0.004(2) 0.003(3) 0.016(3)
C4 0.053(3) 0.033(3) 0.037(3) 0.001(2) -0.004(3) 0.013(3)
C5 0.038(3) 0.026(3) 0.026(2) -0.001(2) 0.002(2) 0.011(2)
C6 0.034(3) 0.033(3) 0.022(2) 0.003(2) -0.001(2) 0.003(2)
C7 0.041(3) 0.054(4) 0.042(3) -0.019(3) -0.002(3) 0.011(3)
C8 0.033(3) 0.077(5) 0.047(4) -0.016(3) 0.000(3) 0.013(3)
C9 0.033(3) 0.055(4) 0.030(3) -0.004(2) -0.003(2) -0.004(3)
C10 0.035(3) 0.033(3) 0.021(2) -0.001(2) -0.0002(19) -0.002(2)
C11 0.047(3) 0.038(3) 0.025(3) 0.005(2) -0.003(2) -0.002(2)
C12 0.053(4) 0.045(3) 0.030(3) 0.010(2) -0.006(2) 0.005(3)
C13 0.051(3) 0.035(3) 0.037(3) 0.010(2) -0.002(3) 0.012(3)
C14 0.045(3) 0.030(3) 0.037(3) 0.004(2) 0.003(2) 0.011(2)
C15 0.033(3) 0.026(3) 0.026(2) 0.001(2) -0.002(2) 0.001(2)
C16 0.038(3) 0.016(2) 0.027(2) -0.0011(18) -0.002(2) -0.001(2)
C17 0.038(3) 0.028(3) 0.031(3) 0.001(2) -0.001(2) -0.001(2)
C18 0.031(3) 0.030(3) 0.048(3) 0.003(2) 0.006(2) 0.001(2)
C19 0.034(3) 0.039(3) 0.035(3) -0.004(2) 0.010(2) -0.003(2)
C20 0.033(3) 0.032(3) 0.027(2) -0.001(2) 0.004(2) -0.005(2)
C21 0.035(3) 0.030(3) 0.032(3) -0.003(2) -0.006(2) 0.000(2)
C22 0.035(3) 0.033(3) 0.041(3) -0.006(2) -0.009(2) 0.001(2)
C23 0.030(3) 0.035(3) 0.046(3) -0.002(2) 0.002(2) -0.001(2)
C24 0.029(3) 0.032(3) 0.034(3) -0.005(2) 0.002(2) 0.005(2)
C25 0.037(3) 0.016(2) 0.030(3) -0.0018(19) -0.003(2) 0.006(2)
C26 0.031(3) 0.025(3) 0.028(2) 0.003(2) 0.001(2) 0.003(2)
C27 0.043(3) 0.027(3) 0.046(3) 0.004(2) -0.002(2) -0.002(2)
C28 0.050(4) 0.035(3) 0.052(4) 0.020(3) -0.007(3) -0.006(3)
C29 0.056(4) 0.048(4) 0.042(3) 0.020(3) -0.004(3) -0.003(3)
C30 0.040(3) 0.043(3) 0.025(3) 0.009(2) -0.001(2) 0.000(2)
C31 0.042(3) 0.038(3) 0.023(2) -0.004(2) 0.004(2) 0.010(2)
C32 0.038(3) 0.057(4) 0.028(3) -0.007(3) 0.003(2) 0.009(3)
C33 0.035(3) 0.048(4) 0.039(3) 0.004(3) 0.009(2) 0.000(3)
C34 0.039(3) 0.033(3) 0.035(3) -0.001(2) -0.001(2) 0.000(2)
C35 0.040(3) 0.026(3) 0.021(2) 0.0007(19) 0.002(2) 0.002(2)
C36 0.035(3) 0.023(2) 0.024(2) -0.0025(19) -0.0018(19) 0.001(2)
C37 0.045(3) 0.026(3) 0.036(3) 0.004(2) 0.008(2) -0.002(2)
C38 0.048(3) 0.022(3) 0.042(3) 0.002(2) 0.004(3) -0.007(2)
C39 0.047(3) 0.029(3) 0.039(3) -0.010(2) 0.005(2) -0.006(2)
C40 0.036(3) 0.036(3) 0.028(3) -0.008(2) 0.003(2) -0.001(2)
B1 0.049(4) 0.041(4) 0.059(5) -0.002(3) -0.004(4) -0.001(3)
F1 0.085(3) 0.068(3) 0.105(4) 0.026(3) -0.027(3) 0.009(2)
F2 0.080(3) 0.058(3) 0.105(4) -0.013(3) 0.025(3) -0.002(2)
F3 0.075(3) 0.094(4) 0.112(4) -0.007(3) 0.035(3) -0.016(3)
F4 0.090(3) 0.082(3) 0.083(3) -0.001(3) -0.036(3) -0.010(3)
C41 0.196(12) 0.054(5) 0.125(9) -0.026(5) 0.098(8) -0.047(7)
Cl3 0.0601(10) 0.0534(10) 0.0598(10) 0.0046(8) -0.0008(8) -0.0087(8)
Cl4 0.0980(15) 0.0624(12) 0.0643(12) 0.0118(9) -0.0074(10) -0.0115(11)
C42 0.098(6) 0.074(6) 0.068(5) 0.013(4) 0.012(5) 0.001(5)
Cl5 0.150(2) 0.0617(13) 0.0712(14) 0.0055(11) -0.0105(14) 0.0197(14)
Cl6 0.141(2) 0.134(3) 0.122(2) -0.054(2) -0.0605(19) 0.076(2)

loop_
_atom_type_symbol
_atom_type_description
_atom_type_scat_dispersion_real
_atom_type_scat_dispersion_imag
_atom_type_scat_source
C C 0.0033 0.0016 'International Tables Vol C Tables 4.2.6.8 and 6.1.1.4'
H H 0.0000 0.0000 'International Tables Vol C Tables 4.2.6.8 and 6.1.1.4'
B B 0.0013 0.0007 'International Tables Vol C Tables 4.2.6.8 and 6.1.1.4'
N N 0.0061 0.0033 'International Tables Vol C Tables 4.2.6.8 and 6.1.1.4'
F F 0.0171 0.0103 'International Tables Vol C Tables 4.2.6.8 and 6.1.1.4'
Cl Cl 0.1484 0.1585 'International Tables Vol C Tables 4.2.6.8 and 6.1.1.4'
Rh Rh -1.1178 0.9187 'International Tables Vol C Tables 4.2.6.8 and 6.1.1.4'

loop_
_geom_angle_atom_site_label_1
_geom_angle_atom_site_label_2
_geom_angle_atom_site_label_3
_geom_angle
_geom_angle_site_symmetry_1
_geom_angle_site_symmetry_3
_geom_angle_publ_flag
N7 Rh1 N1 90.68(16) . . ?
N7 Rh1 N4 87.05(16) . . ?
N1 Rh1 N4 171.07(15) . . ?
N7 Rh1 N10 170.56(16) . . ?
N1 Rh1 N10 88.28(16) . . ?
N4 Rh1 N10 92.54(16) . . ?
N7 Rh1 Rh2 89.91(11) . . ?
N1 Rh1 Rh2 89.59(11) . . ?
N4 Rh1 Rh2 81.77(11) . . ?
N10 Rh1 Rh2 80.70(11) . . ?
N7 Rh1 Cl1 95.60(12) . . ?
N1 Rh1 Cl1 93.89(11) . . ?
N4 Rh1 Cl1 94.93(11) . . ?
N10 Rh1 Cl1 93.83(11) . . ?
Rh2 Rh1 Cl1 173.44(4) . . ?
N11 Rh2 N5 93.47(18) . . ?
N11 Rh2 N2 90.35(18) . . ?
N5 Rh2 N2 176.15(17) . . ?
N11 Rh2 N8 176.61(16) . . ?
N5 Rh2 N8 89.92(17) . . ?
N2 Rh2 N8 86.26(16) . . ?
N11 Rh2 Rh1 94.95(12) . . ?
N5 Rh2 Rh1 93.96(11) . . ?
N2 Rh2 Rh1 86.14(11) . . ?
N8 Rh2 Rh1 84.74(11) . . ?
N11 Rh2 Rh3 95.25(12) . . ?
N5 Rh2 Rh3 92.54(11) . . ?
N2 Rh2 Rh3 86.66(11) . . ?
N8 Rh2 Rh3 84.66(11) . . ?
Rh1 Rh2 Rh3 167.54(2) . . ?
N9 Rh3 N3 90.36(16) . . ?
N9 Rh3 N6 90.87(16) . . ?
N3 Rh3 N6 170.43(15) . . ?
N9 Rh3 N12 170.48(16) . . ?
N3 Rh3 N12 86.70(15) . . ?
N6 Rh3 N12 90.56(15) . . ?
N9 Rh3 Rh2 90.74(11) . . ?
N3 Rh3 Rh2 87.09(11) . . ?
N6 Rh3 Rh2 83.41(10) . . ?
N12 Rh3 Rh2 80.07(11) . . ?
N9 Rh3 Cl2 95.57(12) . . ?
N3 Rh3 Cl2 94.24(11) . . ?
N6 Rh3 Cl2 95.09(11) . . ?
N12 Rh3 Cl2 93.68(11) . . ?
Rh2 Rh3 Cl2 173.54(4) . . ?
C1 N1 C5 118.8(4) . . ?
C1 N1 Rh1 122.4(3) . . ?
C5 N1 Rh1 118.6(3) . . ?
C5 N2 C6 122.4(4) . . ?
C5 N2 Rh2 120.8(3) . . ?
C6 N2 Rh2 116.7(3) . . ?
C10 N3 C6 117.6(4) . . ?
C10 N3 Rh3 122.2(3) . . ?
C6 N3 Rh3 119.6(3) . . ?
C11 N4 C15 118.4(4) . . ?
C11 N4 Rh1 118.9(4) . . ?
C15 N4 Rh1 122.7(3) . . ?
C15 N5 C16 126.2(4) . . ?
C15 N5 Rh2 116.0(3) . . ?
C16 N5 Rh2 116.5(3) . . ?
C20 N6 C16 118.1(4) . . ?
C20 N6 Rh3 118.9(3) . . ?
C16 N6 Rh3 122.8(3) . . ?
C21 N7 C25 118.8(4) . . ?
C21 N7 Rh1 122.9(3) . . ?
C25 N7 Rh1 118.1(3) . . ?
C26 N8 C25 121.9(4) . . ?
C26 N8 Rh2 118.6(3) . . ?
C25 N8 Rh2 119.1(3) . . ?
C30 N9 C26 120.1(4) . . ?
C30 N9 Rh3 121.5(4) . . ?
C26 N9 Rh3 117.5(3) . . ?
C31 N10 C35 117.3(4) . . ?
C31 N10 Rh1 118.0(4) . . ?
C35 N10 Rh1 124.2(3) . . ?
C36 N11 C35 127.0(4) . . ?
C36 N11 Rh2 116.2(3) . . ?
C35 N11 Rh2 115.2(3) . . ?
C40 N12 C36 117.5(4) . . ?
C40 N12 Rh3 118.6(3) . . ?
C36 N12 Rh3 123.7(3) . . ?
N1 C1 C2 123.0(5) . . ?
C1 C2 C3 118.4(5) . . ?
C4 C3 C2 120.3(5) . . ?
C3 C4 C5 119.7(5) . . ?
N2 C5 N1 116.2(4) . . ?
N2 C5 C4 124.1(5) . . ?
N1 C5 C4 119.7(5) . . ?
N3 C6 N2 115.7(4) . . ?
N3 C6 C7 120.9(5) . . ?
N2 C6 C7 123.1(5) . . ?
C8 C7 C6 120.2(5) . . ?
C7 C8 C9 119.0(5) . . ?
C10 C9 C8 119.0(5) . . ?
N3 C10 C9 123.2(5) . . ?
N4 C11 C12 123.5(5) . . ?
C13 C12 C11 118.8(5) . . ?
C12 C13 C14 118.8(5) . . ?
C13 C14 C15 120.8(5) . . ?
N4 C15 N5 116.3(4) . . ?
N4 C15 C14 119.8(4) . . ?
N5 C15 C14 123.8(5) . . ?
N5 C16 N6 115.6(4) . . ?
N5 C16 C17 124.8(4) . . ?
N6 C16 C17 119.5(4) . . ?
C18 C17 C16 121.2(5) . . ?
C17 C18 C19 118.6(5) . . ?
C20 C19 C18 119.0(5) . . ?
C19 C20 N6 123.5(5) . . ?
N7 C21 C22 123.0(5) . . ?
C21 C22 C23 118.5(5) . . ?
C24 C23 C22 119.5(5) . . ?
C23 C24 C25 120.1(5) . . ?
N7 C25 N8 116.1(4) . . ?
N7 C25 C24 120.0(4) . . ?
N8 C25 C24 123.7(4) . . ?
N9 C26 N8 117.0(4) . . ?
N9 C26 C27 119.2(4) . . ?
N8 C26 C27 123.6(5) . . ?
C28 C27 C26 119.7(5) . . ?
C27 C28 C29 120.7(6) . . ?
C30 C29 C28 118.3(5) . . ?
N9 C30 C29 121.9(5) . . ?
N10 C31 C32 123.5(5) . . ?
C31 C32 C33 118.9(5) . . ?
C34 C33 C32 119.1(5) . . ?
C33 C34 C35 120.3(5) . . ?
N10 C35 N11 114.4(4) . . ?
N10 C35 C34 120.7(5) . . ?
N11 C35 C34 124.7(5) . . ?
N12 C36 N11 115.4(4) . . ?
N12 C36 C37 120.9(4) . . ?
N11 C36 C37 123.5(4) . . ?
C38 C37 C36 119.6(5) . . ?
C39 C38 C37 119.0(5) . . ?
C40 C39 C38 119.7(5) . . ?
C39 C40 N12 123.0(5) . . ?
F3 B1 F1 110.6(6) . . ?
F3 B1 F4 112.6(6) . . ?
F1 B1 F4 108.2(6) . . ?
F3 B1 F2 109.0(6) . . ?
F1 B1 F2 109.0(6) . . ?
F4 B1 F2 107.4(6) . . ?
Cl4 C41 Cl3 115.2(5) . . ?
Cl6 C42 Cl5 113.6(5) . . ?

loop_
_geom_bond_atom_site_label_1
_geom_bond_atom_site_label_2
_geom_bond_distance
_geom_bond_site_symmetry_2
_geom_bond_publ_flag
Rh1 N7 2.034(4) . ?
Rh1 N1 2.046(4) . ?
Rh1 N4 2.136(4) . ?
Rh1 N10 2.137(4) . ?
Rh1 Rh2 2.3592(5) . ?
Rh1 Cl1 2.4115(12) . ?
Rh2 N11 1.959(4) . ?
Rh2 N5 1.983(4) . ?
Rh2 N2 2.035(4) . ?
Rh2 N8 2.061(4) . ?
Rh2 Rh3 2.3663(5) . ?
Rh3 N9 2.036(4) . ?
Rh3 N3 2.055(4) . ?
Rh3 N6 2.095(4) . ?
Rh3 N12 2.130(4) . ?
Rh3 Cl2 2.4110(12) . ?
N1 C1 1.353(6) . ?
N1 C5 1.377(6) . ?
N2 C5 1.360(6) . ?
N2 C6 1.384(6) . ?
N3 C10 1.349(6) . ?
N3 C6 1.365(6) . ?
N4 C11 1.347(6) . ?
N4 C15 1.367(6) . ?
N5 C15 1.375(6) . ?
N5 C16 1.375(6) . ?
N6 C20 1.360(6) . ?
N6 C16 1.384(6) . ?
N7 C21 1.355(6) . ?
N7 C25 1.367(6) . ?
N8 C26 1.372(6) . ?
N8 C25 1.384(6) . ?
N9 C30 1.358(6) . ?
N9 C26 1.366(6) . ?
N10 C31 1.356(6) . ?
N10 C35 1.380(6) . ?
N11 C36 1.376(6) . ?
N11 C35 1.383(6) . ?
N12 C40 1.365(6) . ?
N12 C36 1.375(6) . ?
C1 C2 1.364(8) . ?
C2 C3 1.377(9) . ?
C3 C4 1.376(8) . ?
C4 C5 1.394(7) . ?
C6 C7 1.384(8) . ?
C7 C8 1.369(8) . ?
C8 C9 1.375(8) . ?
C9 C10 1.368(7) . ?
C11 C12 1.380(8) . ?
C12 C13 1.377(8) . ?
C13 C14 1.378(8) . ?
C14 C15 1.403(7) . ?
C16 C17 1.400(7) . ?
C17 C18 1.365(7) . ?
C18 C19 1.402(8) . ?
C19 C20 1.358(7) . ?
C21 C22 1.364(8) . ?
C22 C23 1.388(8) . ?
C23 C24 1.377(7) . ?
C24 C25 1.393(7) . ?
C26 C27 1.417(7) . ?
C27 C28 1.364(8) . ?
C28 C29 1.386(9) . ?
C29 C30 1.382(8) . ?
C31 C32 1.372(8) . ?
C32 C33 1.386(8) . ?
C33 C34 1.368(8) . ?
C34 C35 1.396(7) . ?
C36 C37 1.403(7) . ?
C37 C38 1.381(7) . ?
C38 C39 1.378(8) . ?
C39 C40 1.364(8) . ?
B1 F3 1.362(9) . ?
B1 F1 1.367(9) . ?
B1 F4 1.371(8) . ?
B1 F2 1.392(9) . ?
C41 Cl4 1.673(9) . ?
C41 Cl3 1.770(9) . ?
C42 Cl6 1.709(9) . ?
C42 Cl5 1.710(9) . ?
